data_4072055
loop_
_publ_author_name
'Liu, Yanyan'
'Yang, Peiju'
'Yu, Jie'
'Yang, Xiao-Juan'
'Zhang, Jun D.'
'Chen, Zhongfang'
'Schaefer, Henry F.'
'Wu, Biao'

_publ_section_title
;
 Sodium and Magnesium Complexes with Dianionic \a-Diimine Ligands
;
_journal_issue 22
_journal_name_full Organometallics
_journal_page_first 5830
_journal_paper_doi 10.1021/om800554q
_journal_volume 27
_journal_year 2008
_chemical_formula_sum 'C60 H96 N4 Na4 O4'
_chemical_formula_weight 1029.37
_chemical_name_systematic
; 
 ? 
;
_space_group_IT_number 14
_symmetry_cell_setting monoclinic
_symmetry_space_group_name_Hall '-P 2yn'
_symmetry_space_group_name_H-M 'P 1 21/n 1'
_atom_sites_solution_hydrogens geom
_atom_sites_solution_primary direct
_atom_sites_solution_secondary difmap
_audit_creation_method SHELXL-97
_cell_angle_alpha 90.00
_cell_angle_beta 106.525(2)
_cell_angle_gamma 90.00
_cell_formula_units_Z 2
_cell_length_a 13.7512(13)
_cell_length_b 11.1570(10)
_cell_length_c 21.709(2)
_cell_measurement_temperature 293(2)
_cell_volume 3193.1(5)
_computing_cell_refinement 'Bruker SMART'
_computing_data_collection 'Bruker SMART CCD APEX II'
_computing_data_reduction 'Bruker SAINT'
_computing_structure_refinement 'SHELXL-97 (Sheldrick, 1997)'
_computing_structure_solution 'SHELXS-97 (Sheldrick, 1990)'
_diffrn_ambient_temperature 293(2)
_diffrn_measured_fraction_theta_full 0.999
_diffrn_measured_fraction_theta_max 0.948
_diffrn_measurement_device_type 'Bruker APEX II area detector'
_diffrn_measurement_method '\w scans'
_diffrn_radiation_monochromator graphite
_diffrn_radiation_source 'fine-focus sealed tube'
_diffrn_radiation_type MoK\a
_diffrn_radiation_wavelength 0.71073
_diffrn_reflns_av_R_equivalents 0.0643
_diffrn_reflns_av_sigmaI/netI 0.1033
_diffrn_reflns_limit_h_max 17
_diffrn_reflns_limit_h_min -17
_diffrn_reflns_limit_k_max 14
_diffrn_reflns_limit_k_min -11
_diffrn_reflns_limit_l_max 28
_diffrn_reflns_limit_l_min -27
_diffrn_reflns_number 18978
_diffrn_reflns_theta_full 25.00
_diffrn_reflns_theta_max 28.31
_diffrn_reflns_theta_min 1.58
_exptl_absorpt_coefficient_mu 0.089
_exptl_absorpt_correction_T_max 1.000
_exptl_absorpt_correction_T_min 0.816
_exptl_absorpt_correction_type multi-scan
_exptl_absorpt_process_details SADABS
_exptl_crystal_colour red
_exptl_crystal_density_diffrn 1.071
_exptl_crystal_density_method 'not measured'
_exptl_crystal_description block
_exptl_crystal_F_000 1120
_exptl_crystal_size_max 0.28
_exptl_crystal_size_mid 0.25
_exptl_crystal_size_min 0.22
_refine_diff_density_max 0.339
_refine_diff_density_min -0.317
_refine_diff_density_rms 0.043
_refine_ls_extinction_method none
_refine_ls_goodness_of_fit_ref 0.980
_refine_ls_hydrogen_treatment constr
_refine_ls_matrix_type full
_refine_ls_number_parameters 325
_refine_ls_number_reflns 7536
_refine_ls_number_restraints 0
_refine_ls_restrained_S_all 0.980
_refine_ls_R_factor_all 0.1976
_refine_ls_R_factor_gt 0.0696
_refine_ls_shift/su_max 0.000
_refine_ls_shift/su_mean 0.000
_refine_ls_structure_factor_coef Fsqd
_refine_ls_weighting_details 'calc w=1/[\s^2^(Fo^2^)+(0.1060P)^2^+0.0000P] where P=(Fo^2^+2Fc^2^)/3'
_refine_ls_weighting_scheme calc
_refine_ls_wR_factor_gt 0.1782
_refine_ls_wR_factor_ref 0.2383
_reflns_number_gt 2710
_reflns_number_total 7536
_reflns_threshold_expression >2sigma(I)
_cod_data_source_file om800554q_si_002.cif
_cod_data_source_block complex2a
_cod_depositor_comments
;
The following automatic conversions were performed:
'_atom_site_symetry_multiplicity' tag replaced with
'_atom_site_symmetry_multiplicity'.

Automatic conversion script
Id: cif_correct_tags 1440 2010-10-19 06:21:57Z saulius 

The following automatic conversions were performed:

'_symmetry_cell_setting' value 'Monoclinic' changed to 'monoclinic'
according to /home/saulius/struct/CIF-dictionaries/cif_core.dic
dictionary named 'cif_core.dic' version 2.4.1 from
2010-06-29.

'_exptl_absorpt_correction_type' value 'Multi-scan'
changed to 'multi-scan' according to
/home/saulius/struct/CIF-dictionaries/cif_core.dic dictionary named
'cif_core.dic' version 2.4.1 from 2010-06-29.

Automatic conversion script
Id: cif_fix_values 1715 2011-07-08 13:25:40Z adriana 
;
_cod_original_cell_volume 3193.0(5)
_cod_original_sg_symbol_H-M P2(1)/n
_cod_database_code 4072055

loop_
_symmetry_equiv_pos_as_xyz
'x, y, z'
'-x+1/2, y+1/2, -z+1/2'
'-x, -y, -z'
'x-1/2, -y-1/2, z-1/2'

loop_
_atom_site_label
_atom_site_type_symbol
_atom_site_fract_x
_atom_site_fract_y
_atom_site_fract_z
_atom_site_U_iso_or_equiv
_atom_site_adp_type
_atom_site_occupancy
_atom_site_symmetry_multiplicity
_atom_site_calc_flag
_atom_site_refinement_flags
Na1 Na 0.00599(9) -0.46812(14) 0.09775(6) 0.0658(4) Uani 1 1 d .
Na2 Na -0.20394(10) -0.31764(13) 0.10141(6) 0.0640(4) Uani 1 1 d .
N1 N -0.16563(19) -0.4716(2) 0.03328(12) 0.0506(7) Uani 1 1 d .
N2 N -0.09498(19) -0.4638(2) 0.16787(12) 0.0514(7) Uani 1 1 d .
O1 O -0.1655(3) -0.1068(3) 0.10988(16) 0.1067(10) Uani 1 1 d .
O2 O -0.3760(2) -0.3116(3) 0.10491(15) 0.0883(9) Uani 1 1 d .
C1 C -0.2072(2) -0.5488(3) 0.07139(16) 0.0506(8) Uani 1 1 d .
C2 C -0.1722(2) -0.5458(3) 0.13642(15) 0.0494(8) Uani 1 1 d .
C3 C -0.3068(2) -0.6102(4) 0.03810(16) 0.0683(11) Uani 1 1 d .
H3A H -0.3550 -0.5950 0.0616 0.102 Uiso 1 1 calc R
H3B H -0.2959 -0.6950 0.0364 0.102 Uiso 1 1 calc R
H3C H -0.3325 -0.5796 -0.0048 0.102 Uiso 1 1 calc R
C4 C -0.2243(3) -0.6135(4) 0.17917(16) 0.0666(10) Uani 1 1 d .
H4A H -0.2962 -0.6007 0.1639 0.100 Uiso 1 1 calc R
H4B H -0.1994 -0.5849 0.2225 0.100 Uiso 1 1 calc R
H4C H -0.2101 -0.6976 0.1780 0.100 Uiso 1 1 calc R
C5 C -0.1720(2) -0.5084(3) -0.02817(15) 0.0506(9) Uani 1 1 d .
C6 C -0.1920(2) -0.4208(4) -0.07928(17) 0.0607(10) Uani 1 1 d .
C7 C -0.2107(3) -0.4573(5) -0.14240(18) 0.0719(12) Uani 1 1 d .
H7A H -0.2259 -0.3989 -0.1743 0.086 Uiso 1 1 calc R
C8 C -0.2080(3) -0.5753(5) -0.16100(18) 0.0747(12) Uani 1 1 d .
C9 C -0.1794(3) -0.6581(4) -0.11203(17) 0.0688(11) Uani 1 1 d .
H9A H -0.1746 -0.7381 -0.1228 0.083 Uiso 1 1 calc R
C10 C -0.1572(2) -0.6276(4) -0.04668(16) 0.0569(9) Uani 1 1 d .
C11 C -0.0311(2) -0.4908(3) 0.22823(14) 0.0466(8) Uani 1 1 d .
C12 C -0.0083(3) -0.3982(3) 0.27494(15) 0.0561(9) Uani 1 1 d .
C13 C 0.0597(3) -0.4188(4) 0.33531(16) 0.0625(10) Uani 1 1 d .
H13A H 0.0732 -0.3566 0.3650 0.075 Uiso 1 1 calc R
C14 C 0.1076(3) -0.5272(4) 0.35288(16) 0.0597(10) Uani 1 1 d .
C15 C 0.0861(2) -0.6177(3) 0.30677(16) 0.0560(9) Uani 1 1 d .
H15A H 0.1176 -0.6917 0.3171 0.067 Uiso 1 1 calc R
C16 C 0.0193(2) -0.6016(3) 0.24578(15) 0.0502(8) Uani 1 1 d .
C17 C -0.1983(3) -0.2902(4) -0.0633(2) 0.0903(14) Uani 1 1 d .
H17A H -0.2119 -0.2435 -0.1020 0.136 Uiso 1 1 calc R
H17B H -0.1350 -0.2652 -0.0342 0.136 Uiso 1 1 calc R
H17C H -0.2519 -0.2787 -0.0436 0.136 Uiso 1 1 calc R
C18 C -0.2340(3) -0.6106(5) -0.23138(17) 0.1096(19) Uani 1 1 d .
H18A H -0.2279 -0.6959 -0.2348 0.164 Uiso 1 1 calc R
H18B H -0.1882 -0.5716 -0.2511 0.164 Uiso 1 1 calc R
H18C H -0.3023 -0.5867 -0.2528 0.164 Uiso 1 1 calc R
C19 C -0.1120(3) -0.7222(4) 0.00294(18) 0.0716(11) Uani 1 1 d .
H19A H -0.1077 -0.7967 -0.0182 0.107 Uiso 1 1 calc R
H19B H -0.1543 -0.7322 0.0310 0.107 Uiso 1 1 calc R
H19C H -0.0454 -0.6978 0.0276 0.107 Uiso 1 1 calc R
C20 C -0.0581(3) -0.2778(4) 0.25948(19) 0.0871(14) Uani 1 1 d .
H20A H -0.0348 -0.2257 0.2959 0.131 Uiso 1 1 calc R
H20B H -0.1304 -0.2868 0.2494 0.131 Uiso 1 1 calc R
H20C H -0.0410 -0.2439 0.2233 0.131 Uiso 1 1 calc R
C21 C 0.1809(3) -0.5474(4) 0.41872(17) 0.0873(13) Uani 1 1 d .
H21A H 0.1862 -0.4755 0.4438 0.131 Uiso 1 1 calc R
H21B H 0.2465 -0.5678 0.4143 0.131 Uiso 1 1 calc R
H21C H 0.1567 -0.6116 0.4398 0.131 Uiso 1 1 calc R
C22 C 0.0094(3) -0.7026(3) 0.19797(17) 0.0656(10) Uani 1 1 d .
H22A H 0.0487 -0.7699 0.2187 0.098 Uiso 1 1 calc R
H22B H 0.0337 -0.6763 0.1629 0.098 Uiso 1 1 calc R
H22C H -0.0606 -0.7256 0.1819 0.098 Uiso 1 1 calc R
C23 C -0.0007(8) -0.0417(12) 0.1155(6) 0.278(7) Uani 1 1 d .
H23A H 0.0320 -0.0057 0.0864 0.416 Uiso 1 1 calc R
H23B H 0.0312 -0.1170 0.1304 0.416 Uiso 1 1 calc R
H23C H 0.0052 0.0106 0.1515 0.416 Uiso 1 1 calc R
C24 C -0.0877(9) -0.0578(11) 0.0884(6) 0.284(8) Uani 1 1 d .
H24A H -0.0873 -0.1054 0.0511 0.340 Uiso 1 1 calc R
H24B H -0.1129 0.0205 0.0719 0.340 Uiso 1 1 calc R
C25 C -0.2129(9) -0.0354(9) 0.1453(6) 0.265(7) Uani 1 1 d .
H25A H -0.2224 -0.0889 0.1783 0.318 Uiso 1 1 calc R
H25B H -0.1602 0.0201 0.1675 0.318 Uiso 1 1 calc R
C26 C -0.2870(8) 0.0235(11) 0.1319(6) 0.248(6) Uani 1 1 d .
H26A H -0.2953 0.0604 0.1701 0.372 Uiso 1 1 calc R
H26B H -0.3446 -0.0263 0.1129 0.372 Uiso 1 1 calc R
H26C H -0.2815 0.0845 0.1019 0.372 Uiso 1 1 calc R
C27 C -0.4762(5) -0.4322(5) 0.1588(3) 0.138(2) Uani 1 1 d .
H27A H -0.4872 -0.4468 0.1999 0.208 Uiso 1 1 calc R
H27B H -0.4544 -0.5049 0.1431 0.208 Uiso 1 1 calc R
H27C H -0.5382 -0.4053 0.1290 0.208 Uiso 1 1 calc R
C28 C -0.3964(4) -0.3381(5) 0.1655(2) 0.1009(15) Uani 1 1 d .
H28A H -0.4182 -0.2654 0.1822 0.121 Uiso 1 1 calc R
H28B H -0.3343 -0.3650 0.1963 0.121 Uiso 1 1 calc R
C29 C -0.4584(4) -0.2509(7) 0.0630(3) 0.147(2) Uani 1 1 d .
H29A H -0.4696 -0.1754 0.0822 0.176 Uiso 1 1 calc R
H29B H -0.5194 -0.2989 0.0559 0.176 Uiso 1 1 calc R
C30 C -0.4373(4) -0.2284(7) 0.0020(3) 0.165(3) Uani 1 1 d .
H30B H -0.4936 -0.1870 -0.0264 0.248 Uiso 1 1 calc R
H30C H -0.4270 -0.3033 -0.0170 0.248 Uiso 1 1 calc R
H30D H -0.3773 -0.1802 0.0092 0.248 Uiso 1 1 calc R

loop_
_atom_site_aniso_label
_atom_site_aniso_U_11
_atom_site_aniso_U_22
_atom_site_aniso_U_33
_atom_site_aniso_U_23
_atom_site_aniso_U_13
_atom_site_aniso_U_12
Na1 0.0506(8) 0.0891(11) 0.0572(8) -0.0065(8) 0.0147(6) -0.0080(7)
Na2 0.0686(9) 0.0613(9) 0.0603(8) 0.0019(7) 0.0157(7) 0.0097(7)
N1 0.0499(15) 0.0601(19) 0.0393(15) -0.0013(14) 0.0088(12) -0.0025(14)
N2 0.0566(16) 0.0520(18) 0.0421(15) -0.0004(13) 0.0082(13) -0.0013(14)
O1 0.140(3) 0.069(2) 0.109(2) -0.0022(18) 0.033(2) -0.003(2)
O2 0.0660(17) 0.103(2) 0.088(2) -0.0061(18) 0.0094(16) 0.0048(16)
C1 0.0481(18) 0.053(2) 0.051(2) -0.0050(17) 0.0139(16) -0.0076(16)
C2 0.0459(18) 0.053(2) 0.050(2) -0.0027(17) 0.0149(16) -0.0025(16)
C3 0.060(2) 0.082(3) 0.060(2) -0.008(2) 0.0126(18) -0.016(2)
C4 0.066(2) 0.075(3) 0.060(2) 0.003(2) 0.0190(18) -0.008(2)
C5 0.0414(17) 0.063(2) 0.0460(19) -0.0019(18) 0.0095(14) -0.0040(17)
C6 0.051(2) 0.079(3) 0.049(2) 0.006(2) 0.0104(16) -0.0020(19)
C7 0.054(2) 0.109(4) 0.048(2) 0.018(2) 0.0077(18) -0.009(2)
C8 0.060(2) 0.119(4) 0.044(2) -0.011(3) 0.0142(18) -0.028(2)
C9 0.069(2) 0.086(3) 0.056(2) -0.019(2) 0.0242(19) -0.026(2)
C10 0.054(2) 0.070(3) 0.046(2) -0.0028(19) 0.0120(16) -0.0106(19)
C11 0.0485(18) 0.049(2) 0.0427(18) -0.0022(16) 0.0138(15) -0.0002(16)
C12 0.064(2) 0.058(2) 0.0435(19) -0.0012(17) 0.0121(17) 0.0060(18)
C13 0.071(2) 0.066(3) 0.048(2) -0.0104(19) 0.0116(18) -0.002(2)
C14 0.060(2) 0.071(3) 0.0436(19) 0.004(2) 0.0087(17) 0.001(2)
C15 0.059(2) 0.051(2) 0.055(2) 0.0047(18) 0.0113(17) 0.0045(18)
C16 0.0507(18) 0.054(2) 0.0437(19) 0.0003(17) 0.0093(15) 0.0035(17)
C17 0.111(3) 0.087(4) 0.078(3) 0.026(3) 0.035(3) 0.027(3)
C18 0.102(3) 0.180(5) 0.047(2) -0.027(3) 0.020(2) -0.065(4)
C19 0.078(3) 0.065(3) 0.071(3) -0.011(2) 0.019(2) -0.002(2)
C20 0.120(3) 0.062(3) 0.064(2) -0.010(2) 0.002(2) 0.027(3)
C21 0.086(3) 0.104(4) 0.053(2) 0.003(2) -0.010(2) 0.005(3)
C22 0.069(2) 0.059(2) 0.063(2) -0.004(2) 0.0097(19) 0.0074(19)
C23 0.204(11) 0.267(15) 0.388(19) -0.039(12) 0.126(13) 0.047(10)
C24 0.235(12) 0.252(13) 0.319(14) 0.092(11) 0.005(12) -0.146(11)
C25 0.231(12) 0.181(9) 0.332(14) -0.131(10) -0.001(11) 0.087(9)
C26 0.241(12) 0.262(14) 0.300(14) -0.125(11) 0.172(11) -0.044(10)
C27 0.130(5) 0.126(5) 0.173(6) 0.031(4) 0.065(4) 0.009(4)
C28 0.098(3) 0.116(4) 0.094(4) -0.004(3) 0.036(3) 0.006(3)
C29 0.077(3) 0.216(7) 0.134(5) 0.049(5) 0.009(3) -0.009(4)
C30 0.123(4) 0.275(9) 0.095(4) 0.051(5) 0.026(3) -0.040(5)

loop_
_atom_type_symbol
_atom_type_description
_atom_type_scat_dispersion_real
_atom_type_scat_dispersion_imag
_atom_type_scat_source
C C 0.0033 0.0016 'International Tables Vol C Tables 4.2.6.8 and 6.1.1.4'
H H 0.0000 0.0000 'International Tables Vol C Tables 4.2.6.8 and 6.1.1.4'
N N 0.0061 0.0033 'International Tables Vol C Tables 4.2.6.8 and 6.1.1.4'
O O 0.0106 0.0060 'International Tables Vol C Tables 4.2.6.8 and 6.1.1.4'
Na Na 0.0362 0.0249 'International Tables Vol C Tables 4.2.6.8 and 6.1.1.4'

loop_
_geom_angle_atom_site_label_1
_geom_angle_atom_site_label_2
_geom_angle_atom_site_label_3
_geom_angle
_geom_angle_site_symmetry_1
_geom_angle_site_symmetry_3
N2 Na1 N1 73.10(10) . .
N2 Na1 C9 125.57(11) . 3_545
N1 Na1 C9 140.33(13) . 3_545
N2 Na1 C8 111.83(11) . 3_545
N1 Na1 C8 169.36(14) . 3_545
C9 Na1 C8 29.12(12) 3_545 3_545
N2 Na1 C7 120.07(11) . 3_545
N1 Na1 C7 157.12(13) . 3_545
C9 Na1 C7 49.94(13) 3_545 3_545
C8 Na1 C7 28.53(12) 3_545 3_545
N2 Na1 C10 152.54(12) . 3_545
N1 Na1 C10 119.51(10) . 3_545
C9 Na1 C10 29.29(10) 3_545 3_545
C8 Na1 C10 51.90(11) 3_545 3_545
C7 Na1 C10 58.33(11) 3_545 3_545
N2 Na1 C2 28.44(9) . .
N1 Na1 C2 52.73(9) . .
C9 Na1 C2 154.01(11) 3_545 .
C8 Na1 C2 135.28(11) 3_545 .
C7 Na1 C2 130.15(11) 3_545 .
C10 Na1 C2 171.51(11) 3_545 .
N2 Na1 C1 52.62(9) . .
N1 Na1 C1 28.26(9) . .
C9 Na1 C1 165.94(13) 3_545 .
C8 Na1 C1 161.26(12) 3_545 .
C7 Na1 C1 144.13(13) 3_545 .
C10 Na1 C1 146.73(10) 3_545 .
C2 Na1 C1 26.58(8) . .
N2 Na1 C6 142.32(11) . 3_545
N1 Na1 C6 131.49(11) . 3_545
C9 Na1 C6 57.91(12) 3_545 3_545
C8 Na1 C6 50.13(12) 3_545 3_545
C7 Na1 C6 27.43(10) 3_545 3_545
C10 Na1 C6 49.27(11) 3_545 3_545
C2 Na1 C6 137.38(11) . 3_545
C1 Na1 C6 133.64(11) . 3_545
N2 Na1 C11 26.13(8) . .
N1 Na1 C11 98.42(9) . .
C9 Na1 C11 108.25(10) 3_545 .
C8 Na1 C11 87.86(10) 3_545 .
C7 Na1 C11 94.05(10) 3_545 .
C10 Na1 C11 137.40(10) 3_545 .
C2 Na1 C11 48.09(9) . .
C1 Na1 C11 74.62(9) . .
C6 Na1 C11 118.16(10) 3_545 .
N2 Na1 C5 168.79(10) . 3_545
N1 Na1 C5 117.34(9) . 3_545
C9 Na1 C5 49.51(10) 3_545 3_545
C8 Na1 C5 58.67(10) 3_545 3_545
C7 Na1 C5 48.72(10) 3_545 3_545
C10 Na1 C5 27.35(10) 3_545 3_545
C2 Na1 C5 155.25(10) . 3_545
C1 Na1 C5 135.14(10) . 3_545
C6 Na1 C5 27.52(9) 3_545 3_545
C11 Na1 C5 142.71(9) . 3_545
N2 Na1 Na2 45.56(7) . .
N1 Na1 Na2 46.08(7) . .
C9 Na1 Na2 118.13(11) 3_545 .
C8 Na1 Na2 130.42(12) 3_545 .
C7 Na1 Na2 156.45(11) 3_545 .
C10 Na1 Na2 123.55(10) 3_545 .
C2 Na1 Na2 49.35(7) . .
C1 Na1 Na2 49.21(7) . .
C6 Na1 Na2 172.03(9) 3_545 .
C11 Na1 Na2 69.22(7) . .
C5 Na1 Na2 144.50(8) 3_545 .
O2 Na2 N2 117.04(12) . .
O2 Na2 O1 99.69(13) . .
N2 Na2 O1 122.16(12) . .
O2 Na2 N1 115.39(11) . .
N2 Na2 N1 71.21(9) . .
O1 Na2 N1 131.23(13) . .
O2 Na2 C1 95.02(11) . .
N2 Na2 C1 56.76(10) . .
O1 Na2 C1 162.81(13) . .
N1 Na2 C1 32.08(9) . .
O2 Na2 C2 95.82(11) . .
N2 Na2 C2 32.12(9) . .
O1 Na2 C2 154.15(12) . .
N1 Na2 C2 56.51(10) . .
C1 Na2 C2 29.57(9) . .
O2 Na2 Na1 151.62(10) . .
N2 Na2 Na1 44.01(7) . .
O1 Na2 Na1 108.58(11) . .
N1 Na2 Na1 45.02(7) . .
C1 Na2 Na1 57.57(8) . .
C2 Na2 Na1 57.02(7) . .
C5 N1 C1 117.3(3) . .
C5 N1 Na1 110.8(2) . .
C1 N1 Na1 99.39(18) . .
C5 N1 Na2 147.1(2) . .
C1 N1 Na2 83.15(18) . .
Na1 N1 Na2 88.90(9) . .
C11 N2 C2 120.0(3) . .
C11 N2 Na1 106.07(19) . .
C2 N2 Na1 100.08(18) . .
C11 N2 Na2 146.6(2) . .
C2 N2 Na2 83.99(17) . .
Na1 N2 Na2 90.43(10) . .
C25 O1 C24 119.0(8) . .
C25 O1 Na2 118.3(6) . .
C24 O1 Na2 122.1(6) . .
C29 O2 C28 110.9(4) . .
C29 O2 Na2 127.9(3) . .
C28 O2 Na2 118.1(3) . .
C2 C1 N1 120.6(3) . .
C2 C1 C3 120.7(3) . .
N1 C1 C3 117.0(3) . .
C2 C1 Na2 75.2(2) . .
N1 C1 Na2 64.77(17) . .
C3 C1 Na2 120.3(2) . .
C2 C1 Na1 75.71(18) . .
N1 C1 Na1 52.36(14) . .
C3 C1 Na1 159.8(2) . .
Na2 C1 Na1 73.22(9) . .
C1 C2 N2 120.7(3) . .
C1 C2 C4 122.2(3) . .
N2 C2 C4 116.3(3) . .
C1 C2 Na2 75.2(2) . .
N2 C2 Na2 63.89(16) . .
C4 C2 Na2 125.6(2) . .
C1 C2 Na1 77.72(19) . .
N2 C2 Na1 51.48(14) . .
C4 C2 Na1 153.5(2) . .
Na2 C2 Na1 73.63(9) . .
C1 C3 H3A 109.5 . .
C1 C3 H3B 109.5 . .
H3A C3 H3B 109.5 . .
C1 C3 H3C 109.5 . .
H3A C3 H3C 109.5 . .
H3B C3 H3C 109.5 . .
C2 C4 H4A 109.5 . .
C2 C4 H4B 109.5 . .
H4A C4 H4B 109.5 . .
C2 C4 H4C 109.5 . .
H4A C4 H4C 109.5 . .
H4B C4 H4C 109.5 . .
N1 C5 C10 125.4(3) . .
N1 C5 C6 119.3(3) . .
C10 C5 C6 115.3(3) . .
N1 C5 Na1 130.4(2) . 3_545
C10 C5 Na1 66.19(18) . 3_545
C6 C5 Na1 71.79(19) . 3_545
C7 C6 C5 120.2(4) . .
C7 C6 C17 120.4(4) . .
C5 C6 C17 119.3(3) . .
C7 C6 Na1 70.5(2) . 3_545
C5 C6 Na1 80.7(2) . 3_545
C17 C6 Na1 122.8(3) . 3_545
C8 C7 C6 123.9(4) . .
C8 C7 Na1 73.3(2) . 3_545
C6 C7 Na1 82.0(2) . 3_545
C8 C7 H7A 118.0 . .
C6 C7 H7A 118.0 . .
Na1 C7 H7A 116.9 3_545 .
C9 C8 C7 116.0(3) . .
C9 C8 C18 122.4(5) . .
C7 C8 C18 121.6(4) . .
C9 C8 Na1 73.1(2) . 3_545
C7 C8 Na1 78.1(2) . 3_545
C18 C8 Na1 117.4(3) . 3_545
C8 C9 C10 123.3(4) . .
C8 C9 Na1 77.8(2) . 3_545
C10 C9 Na1 80.0(2) . 3_545
C8 C9 H9A 118.4 . .
C10 C9 H9A 118.4 . .
Na1 C9 H9A 113.9 3_545 .
C9 C10 C5 120.3(3) . .
C9 C10 C19 118.6(4) . .
C5 C10 C19 121.0(3) . .
C9 C10 Na1 70.66(19) . 3_545
C5 C10 Na1 86.5(2) . 3_545
C19 C10 Na1 110.2(2) . 3_545
N2 C11 C16 125.0(3) . .
N2 C11 C12 118.0(3) . .
C16 C11 C12 116.9(3) . .
N2 C11 Na1 47.80(15) . .
C16 C11 Na1 97.2(2) . .
C12 C11 Na1 123.1(2) . .
C13 C12 C11 120.3(3) . .
C13 C12 C20 119.9(3) . .
C11 C12 C20 119.8(3) . .
C14 C13 C12 123.0(3) . .
C14 C13 H13A 118.5 . .
C12 C13 H13A 118.5 . .
C13 C14 C15 116.7(3) . .
C13 C14 C21 122.0(4) . .
C15 C14 C21 121.3(4) . .
C16 C15 C14 122.5(3) . .
C16 C15 H15A 118.7 . .
C14 C15 H15A 118.7 . .
C15 C16 C11 120.6(3) . .
C15 C16 C22 117.6(3) . .
C11 C16 C22 121.6(3) . .
C6 C17 H17A 109.5 . .
C6 C17 H17B 109.5 . .
H17A C17 H17B 109.5 . .
C6 C17 H17C 109.5 . .
H17A C17 H17C 109.5 . .
H17B C17 H17C 109.5 . .
C8 C18 H18A 109.5 . .
C8 C18 H18B 109.5 . .
H18A C18 H18B 109.5 . .
C8 C18 H18C 109.5 . .
H18A C18 H18C 109.5 . .
H18B C18 H18C 109.5 . .
C10 C19 H19A 109.5 . .
C10 C19 H19B 109.5 . .
H19A C19 H19B 109.5 . .
C10 C19 H19C 109.5 . .
H19A C19 H19C 109.5 . .
H19B C19 H19C 109.5 . .
C12 C20 H20A 109.5 . .
C12 C20 H20B 109.5 . .
H20A C20 H20B 109.5 . .
C12 C20 H20C 109.5 . .
H20A C20 H20C 109.5 . .
H20B C20 H20C 109.5 . .
C14 C21 H21A 109.5 . .
C14 C21 H21B 109.5 . .
H21A C21 H21B 109.5 . .
C14 C21 H21C 109.5 . .
H21A C21 H21C 109.5 . .
H21B C21 H21C 109.5 . .
C16 C22 H22A 109.5 . .
C16 C22 H22B 109.5 . .
H22A C22 H22B 109.5 . .
C16 C22 H22C 109.5 . .
H22A C22 H22C 109.5 . .
H22B C22 H22C 109.5 . .
C24 C23 H23A 109.5 . .
C24 C23 H23B 109.5 . .
H23A C23 H23B 109.5 . .
C24 C23 H23C 109.5 . .
H23A C23 H23C 109.5 . .
H23B C23 H23C 109.5 . .
C23 C24 O1 131.0(14) . .
C23 C24 H24A 104.5 . .
O1 C24 H24A 104.5 . .
C23 C24 H24B 104.5 . .
O1 C24 H24B 104.5 . .
H24A C24 H24B 105.7 . .
C26 C25 O1 133.8(13) . .
C26 C25 H25A 103.8 . .
O1 C25 H25A 103.8 . .
C26 C25 H25B 103.8 . .
O1 C25 H25B 103.8 . .
H25A C25 H25B 105.4 . .
C25 C26 H26A 109.5 . .
C25 C26 H26B 109.5 . .
H26A C26 H26B 109.5 . .
C25 C26 H26C 109.5 . .
H26A C26 H26C 109.5 . .
H26B C26 H26C 109.5 . .
C28 C27 H27A 109.5 . .
C28 C27 H27B 109.5 . .
H27A C27 H27B 109.5 . .
C28 C27 H27C 109.5 . .
H27A C27 H27C 109.5 . .
H27B C27 H27C 109.5 . .
O2 C28 C27 112.3(4) . .
O2 C28 H28A 109.1 . .
C27 C28 H28A 109.1 . .
O2 C28 H28B 109.1 . .
C27 C28 H28B 109.1 . .
H28A C28 H28B 107.9 . .
O2 C29 C30 109.8(5) . .
O2 C29 H29A 109.7 . .
C30 C29 H29A 109.7 . .
O2 C29 H29B 109.7 . .
C30 C29 H29B 109.7 . .
H29A C29 H29B 108.2 . .
C29 C30 H30B 109.5 . .
C29 C30 H30C 109.5 . .
H30B C30 H30C 109.5 . .
C29 C30 H30D 109.5 . .
H30B C30 H30D 109.5 . .
H30C C30 H30D 109.5 . .

loop_
_geom_bond_atom_site_label_1
_geom_bond_atom_site_label_2
_geom_bond_distance
_geom_bond_site_symmetry_2
Na1 N2 2.334(3) .
Na1 N1 2.377(3) .
Na1 C9 2.710(4) 3_545
Na1 C8 2.769(4) 3_545
Na1 C7 2.829(4) 3_545
Na1 C10 2.829(4) 3_545
Na1 C2 2.937(3) .
Na1 C1 2.962(3) .
Na1 C6 2.971(4) 3_545
Na1 C11 3.028(3) .
Na1 C5 3.086(3) 3_545
Na1 Na2 3.3599(19) .
Na2 O2 2.390(3) .
Na2 N2 2.399(3) .
Na2 O1 2.406(4) .
Na2 N1 2.421(3) .
Na2 C1 2.657(4) .
Na2 C2 2.657(4) .
N1 C5 1.374(4) .
N1 C1 1.421(4) .
N2 C11 1.387(4) .
N2 C2 1.421(4) .
O1 C25 1.392(11) .
O1 C24 1.394(11) .
O2 C29 1.408(6) .
O2 C28 1.451(5) .
C1 C2 1.356(4) .
C1 C3 1.519(4) .
C2 C4 1.525(4) .
C3 H3A 0.9600 .
C3 H3B 0.9600 .
C3 H3C 0.9600 .
C4 H4A 0.9600 .
C4 H4B 0.9600 .
C4 H4C 0.9600 .
C5 C10 1.421(5) .
C5 C6 1.445(5) .
C5 Na1 3.086(3) 3_545
C6 C7 1.382(5) .
C6 C17 1.506(6) .
C6 Na1 2.971(4) 3_545
C7 C8 1.381(6) .
C7 Na1 2.829(4) 3_545
C7 H7A 0.9300 .
C8 C9 1.379(6) .
C8 C18 1.519(5) .
C8 Na1 2.769(4) 3_545
C9 C10 1.405(5) .
C9 Na1 2.710(4) 3_545
C9 H9A 0.9300 .
C10 C19 1.510(5) .
C10 Na1 2.829(4) 3_545
C11 C16 1.416(4) .
C11 C12 1.418(4) .
C12 C13 1.396(4) .
C12 C20 1.502(5) .
C13 C14 1.378(5) .
C13 H13A 0.9300 .
C14 C15 1.393(5) .
C14 C21 1.513(5) .
C15 C16 1.392(4) .
C15 H15A 0.9300 .
C16 C22 1.511(4) .
C17 H17A 0.9600 .
C17 H17B 0.9600 .
C17 H17C 0.9600 .
C18 H18A 0.9600 .
C18 H18B 0.9600 .
C18 H18C 0.9600 .
C19 H19A 0.9600 .
C19 H19B 0.9600 .
C19 H19C 0.9600 .
C20 H20A 0.9600 .
C20 H20B 0.9600 .
C20 H20C 0.9600 .
C21 H21A 0.9600 .
C21 H21B 0.9600 .
C21 H21C 0.9600 .
C22 H22A 0.9600 .
C22 H22B 0.9600 .
C22 H22C 0.9600 .
C23 C24 1.188(11) .
C23 H23A 0.9600 .
C23 H23B 0.9600 .
C23 H23C 0.9600 .
C24 H24A 0.9700 .
C24 H24B 0.9700 .
C25 C26 1.177(11) .
C25 H25A 0.9700 .
C25 H25B 0.9700 .
C26 H26A 0.9600 .
C26 H26B 0.9600 .
C26 H26C 0.9600 .
C27 C28 1.495(7) .
C27 H27A 0.9600 .
C27 H27B 0.9600 .
C27 H27C 0.9600 .
C28 H28A 0.9700 .
C28 H28B 0.9700 .
C29 C30 1.455(7) .
C29 H29A 0.9700 .
C29 H29B 0.9700 .
C30 H30B 0.9600 .
C30 H30C 0.9600 .
C30 H30D 0.9600 .

loop_
_geom_torsion_atom_site_label_1
_geom_torsion_atom_site_label_2
_geom_torsion_atom_site_label_3
_geom_torsion_atom_site_label_4
_geom_torsion
_geom_torsion_site_symmetry_1
_geom_torsion_site_symmetry_4
N2 Na1 Na2 O2 -57.3(2) . .
N1 Na1 Na2 O2 54.9(2) . .
C9 Na1 Na2 O2 -170.9(2) 3_545 .
C8 Na1 Na2 O2 -138.6(2) 3_545 .
C7 Na1 Na2 O2 -117.7(3) 3_545 .
C10 Na1 Na2 O2 155.4(2) 3_545 .
C2 Na1 Na2 O2 -18.7(2) . .
C1 Na1 Na2 O2 16.6(2) . .
C6 Na1 Na2 O2 130.8(6) 3_545 .
C11 Na1 Na2 O2 -70.7(2) . .
C5 Na1 Na2 O2 130.3(2) 3_545 .
N1 Na1 Na2 N2 112.27(14) . .
C9 Na1 Na2 N2 -113.55(14) 3_545 .
C8 Na1 Na2 N2 -81.31(16) 3_545 .
C7 Na1 Na2 N2 -60.4(3) 3_545 .
C10 Na1 Na2 N2 -147.24(14) 3_545 .
C2 Na1 Na2 N2 38.62(12) . .
C1 Na1 Na2 N2 73.93(13) . .
C6 Na1 Na2 N2 -171.8(7) 3_545 .
C11 Na1 Na2 N2 -13.37(11) . .
C5 Na1 Na2 N2 -172.34(17) 3_545 .
N2 Na1 Na2 O1 117.40(14) . .
N1 Na1 Na2 O1 -130.32(14) . .
C9 Na1 Na2 O1 3.85(14) 3_545 .
C8 Na1 Na2 O1 36.10(17) 3_545 .
C7 Na1 Na2 O1 57.0(3) 3_545 .
C10 Na1 Na2 O1 -29.84(14) 3_545 .
C2 Na1 Na2 O1 156.02(13) . .
C1 Na1 Na2 O1 -168.67(13) . .
C6 Na1 Na2 O1 -54.4(7) 3_545 .
C11 Na1 Na2 O1 104.04(11) . .
C5 Na1 Na2 O1 -54.94(17) 3_545 .
N2 Na1 Na2 N1 -112.27(14) . .
C9 Na1 Na2 N1 134.17(14) 3_545 .
C8 Na1 Na2 N1 166.42(17) 3_545 .
C7 Na1 Na2 N1 -172.7(3) 3_545 .
C10 Na1 Na2 N1 100.49(13) 3_545 .
C2 Na1 Na2 N1 -73.66(13) . .
C1 Na1 Na2 N1 -38.35(12) . .
C6 Na1 Na2 N1 75.9(7) 3_545 .
C11 Na1 Na2 N1 -125.64(12) . .
C5 Na1 Na2 N1 75.39(16) 3_545 .
N2 Na1 Na2 C1 -73.93(13) . .
N1 Na1 Na2 C1 38.35(12) . .
C9 Na1 Na2 C1 172.52(13) 3_545 .
C8 Na1 Na2 C1 -155.24(16) 3_545 .
C7 Na1 Na2 C1 -134.3(3) 3_545 .
C10 Na1 Na2 C1 138.83(13) 3_545 .
C2 Na1 Na2 C1 -35.31(11) . .
C6 Na1 Na2 C1 114.2(7) 3_545 .
C11 Na1 Na2 C1 -87.29(11) . .
C5 Na1 Na2 C1 113.73(16) 3_545 .
N2 Na1 Na2 C2 -38.62(12) . .
N1 Na1 Na2 C2 73.66(13) . .
C9 Na1 Na2 C2 -152.17(14) 3_545 .
C8 Na1 Na2 C2 -119.93(16) 3_545 .
C7 Na1 Na2 C2 -99.0(3) 3_545 .
C10 Na1 Na2 C2 174.14(13) 3_545 .
C1 Na1 Na2 C2 35.31(11) . .
C6 Na1 Na2 C2 149.5(7) 3_545 .
C11 Na1 Na2 C2 -51.99(11) . .
C5 Na1 Na2 C2 149.04(16) 3_545 .
N2 Na1 N1 C5 -163.3(2) . .
C9 Na1 N1 C5 70.9(3) 3_545 .
C8 Na1 N1 C5 77.6(7) 3_545 .
C7 Na1 N1 C5 -34.5(4) 3_545 .
C10 Na1 N1 C5 43.4(3) 3_545 .
C2 Na1 N1 C5 -140.7(3) . .
C1 Na1 N1 C5 -124.1(3) . .
C6 Na1 N1 C5 -16.6(3) 3_545 .
C11 Na1 N1 C5 -156.8(2) . .
C5 Na1 N1 C5 12.3(3) 3_545 .
Na2 Na1 N1 C5 153.1(3) . .
N2 Na1 N1 C1 -39.20(19) . .
C9 Na1 N1 C1 -165.1(2) 3_545 .
C8 Na1 N1 C1 -158.4(6) 3_545 .
C7 Na1 N1 C1 89.6(3) 3_545 .
C10 Na1 N1 C1 167.46(19) 3_545 .
C2 Na1 N1 C1 -16.68(18) . .
C6 Na1 N1 C1 107.5(2) 3_545 .
C11 Na1 N1 C1 -32.7(2) . .
C5 Na1 N1 C1 136.36(19) 3_545 .
Na2 Na1 N1 C1 -82.87(19) . .
N2 Na1 N1 Na2 43.67(10) . .
C9 Na1 N1 Na2 -82.21(19) 3_545 .
C8 Na1 N1 Na2 -75.5(7) 3_545 .
C7 Na1 N1 Na2 172.5(3) 3_545 .
C10 Na1 N1 Na2 -109.67(13) 3_545 .
C2 Na1 N1 Na2 66.20(11) . .
C1 Na1 N1 Na2 82.87(19) . .
C6 Na1 N1 Na2 -169.65(12) 3_545 .
C11 Na1 N1 Na2 50.18(10) . .
C5 Na1 N1 Na2 -140.77(11) 3_545 .
O2 Na2 N1 C5 76.8(4) . .
N2 Na2 N1 C5 -171.4(4) . .
O1 Na2 N1 C5 -54.7(4) . .
C1 Na2 N1 C5 131.7(5) . .
C2 Na2 N1 C5 156.5(4) . .
Na1 Na2 N1 C5 -128.7(4) . .
O2 Na2 N1 C1 -54.9(2) . .
N2 Na2 N1 C1 56.82(17) . .
O1 Na2 N1 C1 173.52(19) . .
C2 Na2 N1 C1 24.76(16) . .
Na1 Na2 N1 C1 99.59(18) . .
O2 Na2 N1 Na1 -154.49(11) . .
N2 Na2 N1 Na1 -42.77(9) . .
O1 Na2 N1 Na1 73.93(16) . .
C1 Na2 N1 Na1 -99.59(18) . .
C2 Na2 N1 Na1 -74.83(11) . .
N1 Na1 N2 C11 165.2(2) . .
C9 Na1 N2 C11 -54.3(3) 3_545 .
C8 Na1 N2 C11 -24.8(3) 3_545 .
C7 Na1 N2 C11 5.7(3) 3_545 .
C10 Na1 N2 C11 -72.6(3) 3_545 .
C2 Na1 N2 C11 125.4(3) . .
C1 Na1 N2 C11 143.1(2) . .
C6 Na1 N2 C11 27.6(3) 3_545 .
C5 Na1 N2 C11 5.9(7) 3_545 .
Na2 Na1 N2 C11 -150.6(2) . .
N1 Na1 N2 C2 39.81(19) . .
C9 Na1 N2 C2 -179.7(2) 3_545 .
C8 Na1 N2 C2 -150.2(2) 3_545 .
C7 Na1 N2 C2 -119.7(2) 3_545 .
C10 Na1 N2 C2 161.9(2) 3_545 .
C1 Na1 N2 C2 17.69(17) . .
C6 Na1 N2 C2 -97.9(2) 3_545 .
C11 Na1 N2 C2 -125.4(3) . .
C5 Na1 N2 C2 -119.5(6) 3_545 .
Na2 Na1 N2 C2 83.97(18) . .
N1 Na1 N2 Na2 -44.16(10) . .
C9 Na1 N2 Na2 96.35(16) 3_545 .
C8 Na1 N2 Na2 125.83(15) 3_545 .
C7 Na1 N2 Na2 156.33(14) 3_545 .
C10 Na1 N2 Na2 78.0(2) 3_545 .
C2 Na1 N2 Na2 -83.97(18) . .
C1 Na1 N2 Na2 -66.28(11) . .
C6 Na1 N2 Na2 178.16(15) 3_545 .
C11 Na1 N2 Na2 150.6(2) . .
C5 Na1 N2 Na2 156.5(5) 3_545 .
O2 Na2 N2 C11 -85.7(4) . .
O1 Na2 N2 C11 37.2(4) . .
N1 Na2 N2 C11 164.7(4) . .
C1 Na2 N2 C11 -163.2(4) . .
C2 Na2 N2 C11 -138.9(5) . .
Na1 Na2 N2 C11 121.0(4) . .
O2 Na2 N2 C2 53.2(2) . .
O1 Na2 N2 C2 176.18(19) . .
N1 Na2 N2 C2 -56.35(17) . .
C1 Na2 N2 C2 -24.25(16) . .
Na1 Na2 N2 C2 -100.09(18) . .
O2 Na2 N2 Na1 153.31(11) . .
O1 Na2 N2 Na1 -83.73(15) . .
N1 Na2 N2 Na1 43.74(9) . .
C1 Na2 N2 Na1 75.85(11) . .
C2 Na2 N2 Na1 100.09(18) . .
O2 Na2 O1 C25 31.8(6) . .
N2 Na2 O1 C25 -98.9(6) . .
N1 Na2 O1 C25 168.5(5) . .
C1 Na2 O1 C25 -179.8(6) . .
C2 Na2 O1 C25 -94.2(6) . .
Na1 Na2 O1 C25 -145.6(5) . .
O2 Na2 O1 C24 -157.3(6) . .
N2 Na2 O1 C24 72.0(6) . .
N1 Na2 O1 C24 -20.6(6) . .
C1 Na2 O1 C24 -8.9(8) . .
C2 Na2 O1 C24 76.6(7) . .
Na1 Na2 O1 C24 25.2(6) . .
N2 Na2 O2 C29 -167.6(4) . .
O1 Na2 O2 C29 58.5(5) . .
N1 Na2 O2 C29 -86.6(5) . .
C1 Na2 O2 C29 -112.5(4) . .
C2 Na2 O2 C29 -142.2(4) . .
Na1 Na2 O2 C29 -126.5(4) . .
N2 Na2 O2 C28 34.3(3) . .
O1 Na2 O2 C28 -99.6(3) . .
N1 Na2 O2 C28 115.2(3) . .
C1 Na2 O2 C28 89.3(3) . .
C2 Na2 O2 C28 59.6(3) . .
Na1 Na2 O2 C28 75.3(4) . .
C5 N1 C1 C2 154.4(3) . .
Na1 N1 C1 C2 35.1(3) . .
Na2 N1 C1 C2 -52.7(3) . .
C5 N1 C1 C3 -40.2(4) . .
Na1 N1 C1 C3 -159.5(3) . .
Na2 N1 C1 C3 112.7(3) . .
C5 N1 C1 Na2 -152.9(3) . .
Na1 N1 C1 Na2 87.73(11) . .
C5 N1 C1 Na1 119.4(3) . .
Na2 N1 C1 Na1 -87.73(11) . .
O2 Na2 C1 C2 -92.95(19) . .
N2 Na2 C1 C2 26.26(17) . .
O1 Na2 C1 C2 118.3(4) . .
N1 Na2 C1 C2 134.9(3) . .
Na1 Na2 C1 C2 79.21(18) . .
O2 Na2 C1 N1 132.10(17) . .
N2 Na2 C1 N1 -108.68(19) . .
O1 Na2 C1 N1 -16.7(5) . .
C2 Na2 C1 N1 -134.9(3) . .
Na1 Na2 C1 N1 -55.73(14) . .
O2 Na2 C1 C3 24.3(3) . .
N2 Na2 C1 C3 143.5(3) . .
O1 Na2 C1 C3 -124.5(4) . .
N1 Na2 C1 C3 -107.8(3) . .
C2 Na2 C1 C3 117.2(3) . .
Na1 Na2 C1 C3 -163.5(3) . .
O2 Na2 C1 Na1 -172.17(10) . .
N2 Na2 C1 Na1 -52.95(9) . .
O1 Na2 C1 Na1 39.0(4) . .
N1 Na2 C1 Na1 55.73(14) . .
C2 Na2 C1 Na1 -79.21(18) . .
N2 Na1 C1 C2 -18.87(19) . .
N1 Na1 C1 C2 -149.3(3) . .
C9 Na1 C1 C2 -106.8(5) 3_545 .
C8 Na1 C1 C2 18.5(5) 3_545 .
C7 Na1 C1 C2 72.3(3) 3_545 .
C10 Na1 C1 C2 -169.5(2) 3_545 .
C6 Na1 C1 C2 111.5(2) 3_545 .
C11 Na1 C1 C2 -2.96(19) . .
C5 Na1 C1 C2 150.3(2) 3_545 .
Na2 Na1 C1 C2 -78.6(2) . .
N2 Na1 C1 N1 130.4(2) . .
C9 Na1 C1 N1 42.6(5) 3_545 .
C8 Na1 C1 N1 167.8(4) 3_545 .
C7 Na1 C1 N1 -138.4(2) 3_545 .
C10 Na1 C1 N1 -20.2(3) 3_545 .
C2 Na1 C1 N1 149.3(3) . .
C6 Na1 C1 N1 -99.2(2) 3_545 .
C11 Na1 C1 N1 146.3(2) . .
C5 Na1 C1 N1 -60.4(2) 3_545 .
Na2 Na1 C1 N1 70.75(19) . .
N2 Na1 C1 C3 -165.3(7) . .
N1 Na1 C1 C3 64.2(7) . .
C9 Na1 C1 C3 106.8(8) 3_545 .
C8 Na1 C1 C3 -128.0(7) 3_545 .
C7 Na1 C1 C3 -74.2(7) 3_545 .
C10 Na1 C1 C3 44.1(8) 3_545 .
C2 Na1 C1 C3 -146.5(8) . .
C6 Na1 C1 C3 -35.0(8) 3_545 .
C11 Na1 C1 C3 -149.4(7) . .
C5 Na1 C1 C3 3.9(8) 3_545 .
Na2 Na1 C1 C3 135.0(7) . .
N2 Na1 C1 Na2 59.69(10) . .
N1 Na1 C1 Na2 -70.75(19) . .
C9 Na1 C1 Na2 -28.2(5) 3_545 .
C8 Na1 C1 Na2 97.0(4) 3_545 .
C7 Na1 C1 Na2 150.81(17) 3_545 .
C10 Na1 C1 Na2 -90.9(2) 3_545 .
C2 Na1 C1 Na2 78.6(2) . .
C6 Na1 C1 Na2 -169.94(12) 3_545 .
C11 Na1 C1 Na2 75.60(9) . .
C5 Na1 C1 Na2 -131.10(13) 3_545 .
N1 C1 C2 N2 1.4(5) . .
C3 C1 C2 N2 -163.4(3) . .
Na2 C1 C2 N2 -46.6(3) . .
Na1 C1 C2 N2 29.4(3) . .
N1 C1 C2 C4 171.0(3) . .
C3 C1 C2 C4 6.2(5) . .
Na2 C1 C2 C4 123.0(3) . .
Na1 C1 C2 C4 -160.9(3) . .
N1 C1 C2 Na2 48.1(3) . .
C3 C1 C2 Na2 -116.8(3) . .
Na1 C1 C2 Na2 76.06(7) . .
N1 C1 C2 Na1 -28.0(3) . .
C3 C1 C2 Na1 167.2(3) . .
Na2 C1 C2 Na1 -76.06(7) . .
C11 N2 C2 C1 -153.1(3) . .
Na1 N2 C2 C1 -37.8(3) . .
Na2 N2 C2 C1 51.5(3) . .
C11 N2 C2 C4 36.6(4) . .
Na1 N2 C2 C4 151.9(2) . .
Na2 N2 C2 C4 -118.7(3) . .
C11 N2 C2 Na2 155.3(3) . .
Na1 N2 C2 Na2 -89.37(11) . .
C11 N2 C2 Na1 -115.3(3) . .
Na2 N2 C2 Na1 89.37(11) . .
O2 Na2 C2 C1 89.92(19) . .
N2 Na2 C2 C1 -135.9(3) . .
O1 Na2 C2 C1 -143.3(3) . .
N1 Na2 C2 C1 -26.79(17) . .
Na1 Na2 C2 C1 -81.27(18) . .
O2 Na2 C2 N2 -134.19(18) . .
O1 Na2 C2 N2 -7.4(4) . .
N1 Na2 C2 N2 109.11(19) . .
C1 Na2 C2 N2 135.9(3) . .
Na1 Na2 C2 N2 54.63(15) . .
O2 Na2 C2 C4 -29.3(3) . .
N2 Na2 C2 C4 104.9(3) . .
O1 Na2 C2 C4 97.4(4) . .
N1 Na2 C2 C4 -146.0(3) . .
C1 Na2 C2 C4 -119.2(3) . .
Na1 Na2 C2 C4 159.5(3) . .
O2 Na2 C2 Na1 171.18(10) . .
N2 Na2 C2 Na1 -54.63(15) . .
O1 Na2 C2 Na1 -62.1(3) . .
N1 Na2 C2 Na1 54.48(9) . .
C1 Na2 C2 Na1 81.27(18) . .
N2 Na1 C2 C1 147.3(3) . .
N1 Na1 C2 C1 17.68(19) . .
C9 Na1 C2 C1 147.9(3) 3_545 .
C8 Na1 C2 C1 -171.7(2) 3_545 .
C7 Na1 C2 C1 -133.1(2) 3_545 .
C10 Na1 C2 C1 42.8(8) 3_545 .
C6 Na1 C2 C1 -96.1(2) 3_545 .
C11 Na1 C2 C1 176.2(3) . .
C5 Na1 C2 C1 -56.5(3) 3_545 .
Na2 Na1 C2 C1 78.0(2) . .
N1 Na1 C2 N2 -129.7(2) . .
C9 Na1 C2 N2 0.6(4) 3_545 .
C8 Na1 C2 N2 41.0(3) 3_545 .
C7 Na1 C2 N2 79.6(2) 3_545 .
C10 Na1 C2 N2 -104.5(8) 3_545 .
C1 Na1 C2 N2 -147.3(3) . .
C6 Na1 C2 N2 116.6(2) 3_545 .
C11 Na1 C2 N2 28.82(17) . .
C5 Na1 C2 N2 156.2(2) 3_545 .
Na2 Na1 C2 N2 -69.36(18) . .
N2 Na1 C2 C4 -70.9(5) . .
N1 Na1 C2 C4 159.4(6) . .
C9 Na1 C2 C4 -70.3(6) 3_545 .
C8 Na1 C2 C4 -30.0(6) 3_545 .
C7 Na1 C2 C4 8.6(6) 3_545 .
C10 Na1 C2 C4 -175.5(7) 3_545 .
C1 Na1 C2 C4 141.7(6) . .
C6 Na1 C2 C4 45.7(6) 3_545 .
C11 Na1 C2 C4 -42.1(5) . .
C5 Na1 C2 C4 85.2(6) 3_545 .
Na2 Na1 C2 C4 -140.3(6) . .
N2 Na1 C2 Na2 69.36(18) . .
N1 Na1 C2 Na2 -60.30(10) . .
C9 Na1 C2 Na2 70.0(3) 3_545 .
C8 Na1 C2 Na2 110.33(19) 3_545 .
C7 Na1 C2 Na2 148.92(15) 3_545 .
C10 Na1 C2 Na2 -35.2(8) 3_545 .
C1 Na1 C2 Na2 -78.0(2) . .
C6 Na1 C2 Na2 -174.04(13) 3_545 .
C11 Na1 C2 Na2 98.18(12) . .
C5 Na1 C2 Na2 -134.5(2) 3_545 .
C1 N1 C5 C10 -40.1(4) . .
Na1 N1 C5 C10 73.0(3) . .
Na2 N1 C5 C10 -163.6(3) . .
C1 N1 C5 C6 142.1(3) . .
Na1 N1 C5 C6 -104.8(3) . .
Na2 N1 C5 C6 18.6(6) . .
C1 N1 C5 Na1 -127.5(3) . 3_545
Na1 N1 C5 Na1 -14.4(3) . 3_545
Na2 N1 C5 Na1 109.0(4) . 3_545
N1 C5 C6 C7 -172.3(3) . .
C10 C5 C6 C7 9.6(4) . .
Na1 C5 C6 C7 60.9(3) 3_545 .
N1 C5 C6 C17 4.2(5) . .
C10 C5 C6 C17 -173.8(3) . .
Na1 C5 C6 C17 -122.5(3) 3_545 .
N1 C5 C6 Na1 126.7(3) . 3_545
C10 C5 C6 Na1 -51.3(3) . 3_545
C5 C6 C7 C8 -2.5(5) . .
C17 C6 C7 C8 -179.0(4) . .
Na1 C6 C7 C8 63.7(3) 3_545 .
C5 C6 C7 Na1 -66.2(3) . 3_545
C17 C6 C7 Na1 117.3(3) . 3_545
C6 C7 C8 C9 -3.6(6) . .
Na1 C7 C8 C9 64.3(3) 3_545 .
C6 C7 C8 C18 177.1(3) . .
Na1 C7 C8 C18 -115.0(3) 3_545 .
C6 C7 C8 Na1 -67.9(3) . 3_545
C7 C8 C9 C10 2.1(5) . .
C18 C8 C9 C10 -178.6(3) . .
Na1 C8 C9 C10 69.3(3) 3_545 .
C7 C8 C9 Na1 -67.2(3) . 3_545
C18 C8 C9 Na1 112.1(3) . 3_545
C8 C9 C10 C5 5.5(5) . .
Na1 C9 C10 C5 73.7(3) 3_545 .
C8 C9 C10 C19 -171.2(3) . .
Na1 C9 C10 C19 -103.0(3) 3_545 .
C8 C9 C10 Na1 -68.2(3) . 3_545
N1 C5 C10 C9 171.1(3) . .
C6 C5 C10 C9 -11.0(4) . .
Na1 C5 C10 C9 -65.1(3) 3_545 .
N1 C5 C10 C19 -12.3(5) . .
C6 C5 C10 C19 165.6(3) . .
Na1 C5 C10 C19 111.5(3) 3_545 .
N1 C5 C10 Na1 -123.8(3) . 3_545
C6 C5 C10 Na1 54.1(3) . 3_545
C2 N2 C11 C16 47.5(4) . .
Na1 N2 C11 C16 -64.6(3) . .
Na2 N2 C11 C16 178.5(3) . .
C2 N2 C11 C12 -137.1(3) . .
Na1 N2 C11 C12 110.7(3) . .
Na2 N2 C11 C12 -6.1(6) . .
C2 N2 C11 Na1 112.1(3) . .
Na2 N2 C11 Na1 -116.8(4) . .
N1 Na1 C11 N2 -14.3(2) . .
C9 Na1 C11 N2 136.0(2) 3_545 .
C8 Na1 C11 N2 157.1(2) 3_545 .
C7 Na1 C11 N2 -175.0(2) 3_545 .
C10 Na1 C11 N2 139.4(2) 3_545 .
C2 Na1 C11 N2 -31.42(19) . .
C1 Na1 C11 N2 -29.6(2) . .
C6 Na1 C11 N2 -161.3(2) 3_545 .
C5 Na1 C11 N2 -178.1(2) 3_545 .
Na2 Na1 C11 N2 22.02(19) . .
N2 Na1 C11 C16 131.8(3) . .
N1 Na1 C11 C16 117.5(2) . .
C9 Na1 C11 C16 -92.3(2) 3_545 .
C8 Na1 C11 C16 -71.1(2) 3_545 .
C7 Na1 C11 C16 -43.3(2) 3_545 .
C10 Na1 C11 C16 -88.8(2) 3_545 .
C2 Na1 C11 C16 100.3(2) . .
C1 Na1 C11 C16 102.1(2) . .
C6 Na1 C11 C16 -29.5(2) 3_545 .
C5 Na1 C11 C16 -46.3(3) 3_545 .
Na2 Na1 C11 C16 153.8(2) . .
N2 Na1 C11 C12 -99.4(3) . .
N1 Na1 C11 C12 -113.7(3) . .
C9 Na1 C11 C12 36.5(3) 3_545 .
C8 Na1 C11 C12 57.7(3) 3_545 .
C7 Na1 C11 C12 85.5(3) 3_545 .
C10 Na1 C11 C12 40.0(3) 3_545 .
C2 Na1 C11 C12 -130.9(3) . .
C1 Na1 C11 C12 -129.1(3) . .
C6 Na1 C11 C12 99.3(3) 3_545 .
C5 Na1 C11 C12 82.5(3) 3_545 .
Na2 Na1 C11 C12 -77.4(3) . .
N2 C11 C12 C13 -176.7(3) . .
C16 C11 C12 C13 -0.9(5) . .
Na1 C11 C12 C13 -120.8(3) . .
N2 C11 C12 C20 3.7(5) . .
C16 C11 C12 C20 179.4(3) . .
Na1 C11 C12 C20 59.5(4) . .
C11 C12 C13 C14 0.0(5) . .
C20 C12 C13 C14 179.6(4) . .
C12 C13 C14 C15 0.7(5) . .
C12 C13 C14 C21 -179.9(4) . .
C13 C14 C15 C16 -0.4(5) . .
C21 C14 C15 C16 -179.8(3) . .
C14 C15 C16 C11 -0.6(5) . .
C14 C15 C16 C22 174.5(3) . .
N2 C11 C16 C15 176.6(3) . .
C12 C11 C16 C15 1.2(5) . .
Na1 C11 C16 C15 134.2(3) . .
N2 C11 C16 C22 1.7(5) . .
C12 C11 C16 C22 -173.7(3) . .
Na1 C11 C16 C22 -40.7(3) . .
C25 O1 C24 C23 80(2) . .
Na2 O1 C24 C23 -90.5(18) . .
C24 O1 C25 C26 95(2) . .
Na2 O1 C25 C26 -94(2) . .
C29 O2 C28 C27 70.2(6) . .
Na2 O2 C28 C27 -128.1(4) . .
C28 O2 C29 C30 -178.4(5) . .
Na2 O2 C29 C30 22.2(8) . .
